data_9015058
loop_
_publ_author_name
'Val\'ero, R.'
'Paillaud, J. L.'
'Durand, B.'
'Guth, J. L.'
'Chopin, T.'

_publ_section_title
;
 Rietveld refinement of two fluoro-hydroxy-zircons
;
_journal_coden_ASTM EJSCE5
_journal_issue 10-11
_journal_name_full
;
 European Journal of Solid State and Inorganic Chemistry
;
_journal_page_first 735
_journal_page_last 743
_journal_paper_doi 10.1016/S0992-4361(99)80013-7
_journal_volume 35
_journal_year 1998
_chemical_formula_sum 'F1.8 O2.2 Si0.206 Zr'
_space_group_IT_number 141
_symmetry_space_group_name_Hall '-I 4bd 2'
_symmetry_space_group_name_H-M 'I 41/a m d :2'
_cell_angle_alpha 90
_cell_angle_beta 90
_cell_angle_gamma 90
_cell_formula_units_Z 4
_cell_length_a 6.64821(2)
_cell_length_b 6.64821(2)
_cell_length_c 5.90758(4)
_cell_volume 261.107
_database_code_amcsd 0012625
_exptl_crystal_density_diffrn 4.233
_cod_duplicate_entry 1004027
_cod_original_sg_symbol_H-M 'I 41/a m d'
_cod_original_formula_sum 'Zr Si.206 (O2.2 F1.8)'
_cod_database_code 9015058
_amcsd_formula_title 'F1.8 H1.376 O2.2 Si0.206 Zr'

loop_
_space_group_symop_operation_xyz
x,y,z
1/2+x,1/2+y,1/2+z
1/4-y,3/4-x,1/4+z
3/4-y,1/4-x,3/4+z
1/4+y,3/4+x,1/4-z
3/4+y,1/4+x,3/4-z
1/4+y,3/4-x,1/4-z
3/4+y,1/4-x,3/4-z
1/4-y,3/4+x,1/4+z
3/4-y,1/4+x,3/4+z
1/2+x,-y,1/2+z
+x,1/2-y,+z
1/2-x,y,1/2-z
-x,1/2+y,-z
1/2+x,y,1/2-z
+x,1/2+y,-z
1/2-x,-y,1/2+z
-x,1/2-y,+z
1/4+y,1/4+x,3/4+z
3/4+y,3/4+x,1/4+z
1/4-y,1/4-x,3/4-z
3/4-y,3/4-x,1/4-z
1/4-y,1/4+x,3/4-z
3/4-y,3/4+x,1/4-z
1/4+y,1/4-x,3/4+z
3/4+y,3/4-x,1/4+z
-x,y,z
1/2-x,1/2+y,1/2+z
x,-y,-z
1/2+x,1/2-y,1/2-z
-x,-y,-z
1/2-x,1/2-y,1/2-z

loop_
_atom_site_label
_atom_site_fract_x
_atom_site_fract_y
_atom_site_fract_z
_atom_site_occupancy
Zr1 0.00000 0.75000 0.12500 1.00000
Si1 0.00000 0.75000 0.62500 0.20600
O1 0.00000 0.06306 0.18865 0.55000
F1 0.00000 0.06306 0.18865 0.45000

loop_
_cod_related_entry_id
_cod_related_entry_database
_cod_related_entry_code
1 AMCSD 0012625
